data_4101586
loop_
_publ_author_name
'Fulmer, Gregory R.'
'Muller, Richard P.'
'Kemp, Richard A.'
'Goldberg, Karen I.'

_publ_section_title
;
 Hydrogenolysis of Palladium(II) Hydroxide and Methoxide Pincer
 Complexes
;
_journal_issue 4
_journal_name_full 'JOURNAL OF THE AMERICAN CHEMICAL SOCIETY'
_journal_page_first 1346
_journal_paper_doi 10.1021/ja807936q
_journal_volume 131
_journal_year 2009
_chemical_formula_moiety 'C24 H44 O P2 Pd'
_chemical_formula_sum 'C24 H44 O P2 Pd'
_chemical_formula_weight 516.93
_chemical_name_common GRF002
_chemical_name_systematic GRF002
_space_group_IT_number 19
_symmetry_cell_setting orthorhombic
_symmetry_Int_Tables_number 19
_symmetry_space_group_name_Hall 'P 2ac 2ab'
_symmetry_space_group_name_H-M 'P 21 21 21'
_atom_sites_solution_hydrogens geom
_atom_sites_solution_primary direct
_atom_sites_solution_secondary difmap
_audit_creation_method SHELXL-97
_cell_angle_alpha 90.00
_cell_angle_beta 90.00
_cell_angle_gamma 90.00
_cell_formula_units_Z 4
_cell_length_a 11.3334(2)
_cell_length_b 14.8825(3)
_cell_length_c 15.6938(4)
_cell_measurement_reflns_used 4878
_cell_measurement_temperature 298(2)
_cell_measurement_theta_max 0.3
_cell_measurement_theta_min 1
_cell_volume 2647.06(10)
_computing_cell_refinement 'HKL Scalepack (Otwinowski & Minor 1997)'
_computing_data_collection KappaCCD
_computing_data_reduction 'HKL Scalepack (Otwinowski & Minor 1997)'
_computing_molecular_graphics 'maXus, Zortep'
_computing_publication_material 'SHELXL-97 (Sheldrick, 1997)'
_computing_structure_refinement 'SHELXL-97 (Sheldrick, 1997)'
_computing_structure_solution 'SHELXS-97 (Sheldrick, 1990)'
_diffrn_ambient_temperature 130(2)
_diffrn_measured_fraction_theta_full 1.000
_diffrn_measured_fraction_theta_max 0.904
_diffrn_measurement_device_type 'Nonius KappaCCD'
_diffrn_measurement_method '\f and \w scans'
_diffrn_radiation_monochromator graphite
_diffrn_radiation_source 'fine-focus sealed tube'
_diffrn_radiation_type MoK\a
_diffrn_radiation_wavelength 0.71073
_diffrn_reflns_av_R_equivalents 0.0000
_diffrn_reflns_av_sigmaI/netI 0.0658
_diffrn_reflns_limit_h_max 15
_diffrn_reflns_limit_h_min -14
_diffrn_reflns_limit_k_max 20
_diffrn_reflns_limit_k_min -20
_diffrn_reflns_limit_l_max 21
_diffrn_reflns_limit_l_min -21
_diffrn_reflns_number 6573
_diffrn_reflns_theta_full 25.00
_diffrn_reflns_theta_max 29.99
_diffrn_reflns_theta_min 2.22
_exptl_absorpt_coefficient_mu 0.834
_exptl_absorpt_correction_T_max 0.7383
_exptl_absorpt_correction_T_min 0.6766
_exptl_absorpt_correction_type multi-scan
_exptl_absorpt_process_details HKL2000
_exptl_crystal_colour colourless
_exptl_crystal_density_diffrn 1.297
_exptl_crystal_density_method 'not measured'
_exptl_crystal_description cut-block
_exptl_crystal_F_000 1088
_exptl_crystal_size_max 0.48
_exptl_crystal_size_mid 0.48
_exptl_crystal_size_min 0.36
_refine_diff_density_max 0.479
_refine_diff_density_min -0.620
_refine_diff_density_rms 0.066
_refine_ls_abs_structure_details 'Flack H D (1983), Acta Cryst. A39, 876-881'
_refine_ls_abs_structure_Flack -0.03(3)
_refine_ls_extinction_coef 0.0024(4)
_refine_ls_extinction_expression Fc^*^=kFc[1+0.001xFc^2^\l^3^/sin(2\q)]^-1/4^
_refine_ls_extinction_method SHELXL
_refine_ls_goodness_of_fit_ref 1.036
_refine_ls_hydrogen_treatment constr
_refine_ls_matrix_type full
_refine_ls_number_parameters 266
_refine_ls_number_reflns 6573
_refine_ls_number_restraints 0
_refine_ls_restrained_S_all 1.036
_refine_ls_R_factor_all 0.0805
_refine_ls_R_factor_gt 0.0391
_refine_ls_shift/su_max 0.001
_refine_ls_shift/su_mean 0.000
_refine_ls_structure_factor_coef Fsqd
_refine_ls_weighting_details 'calc w=1/[\s^2^(Fo^2^)+(0.0547P)^2^+0.0000P] where P=(Fo^2^+2Fc^2^)/3'
_refine_ls_weighting_scheme calc
_refine_ls_wR_factor_gt 0.0889
_refine_ls_wR_factor_ref 0.1082
_reflns_number_gt 4482
_reflns_number_total 6573
_reflns_threshold_expression >2sigma(I)
_cod_data_source_file reformated.cif
_cod_data_source_block shelxl
_cod_depositor_comments
;
The following automatic conversions were performed:
'_symmetry_cell_setting' value 'Orthorhombic' changed to 'orthorhombic'
according to '/home/saulius/struct/CIF-dictionaries/cif_core.dic'
dictionary named 'cif_core.dic' version 2.4.1 from 2010-06-29.

Automatic conversion script
Id: cif_fix_enum 1527 2010-12-29 10:47:43Z saulius 
;
_cod_database_code 4101586

loop_
_symmetry_equiv_pos_as_xyz
'x, y, z'
'-x+1/2, -y, z+1/2'
'x+1/2, -y+1/2, -z'
'-x, y+1/2, -z+1/2'

loop_
_atom_site_label
_atom_site_type_symbol
_atom_site_fract_x
_atom_site_fract_y
_atom_site_fract_z
_atom_site_U_iso_or_equiv
_atom_site_adp_type
_atom_site_occupancy
_atom_site_symmetry_multiplicity
_atom_site_calc_flag
_atom_site_refinement_flags
_atom_site_disorder_assembly
_atom_site_disorder_group
Pd1 Pd 0.53386(3) 0.47340(2) 0.07816(2) 0.05307(12) Uani 1 1 d . . .
P1 P 0.67540(10) 0.53393(8) -0.00835(7) 0.0529(3) Uani 1 1 d . . .
P2 P 0.37858(9) 0.39707(7) 0.13577(7) 0.0521(3) Uani 1 1 d . . .
O1 O 0.5941(4) 0.5371(3) 0.1867(2) 0.0960(13) Uani 1 1 d . . .
H1 H 0.5786 0.5063 0.2286 0.115 Uiso 1 1 calc R . .
C1 C 0.4829(4) 0.4103(3) -0.0299(3) 0.0514(9) Uani 1 1 d . . .
C2 C 0.5549(4) 0.4103(3) -0.1021(3) 0.0546(10) Uani 1 1 d . . .
C3 C 0.5230(5) 0.3600(3) -0.1748(3) 0.0636(11) Uani 1 1 d . . .
H3 H 0.5718 0.3604 -0.2225 0.076 Uiso 1 1 calc R . .
C4 C 0.4209(5) 0.3104(3) -0.1759(3) 0.0724(14) Uani 1 1 d . . .
H4 H 0.4016 0.2755 -0.2230 0.087 Uiso 1 1 calc R . .
C5 C 0.3475(4) 0.3132(3) -0.1063(3) 0.0654(13) Uani 1 1 d . . .
H5 H 0.2767 0.2816 -0.1076 0.078 Uiso 1 1 calc R . .
C6 C 0.3767(4) 0.3621(3) -0.0340(3) 0.0567(11) Uani 1 1 d . . .
C7 C 0.6710(4) 0.4606(4) -0.1013(3) 0.0689(13) Uani 1 1 d . . .
H7A H 0.6787 0.4960 -0.1529 0.083 Uiso 1 1 calc R . .
H7B H 0.7360 0.4182 -0.0992 0.083 Uiso 1 1 calc R . .
C8 C 0.2939(4) 0.3662(4) 0.0405(3) 0.0657(12) Uani 1 1 d . . .
H8A H 0.2564 0.3083 0.0488 0.079 Uiso 1 1 calc R . .
H8B H 0.2328 0.4106 0.0300 0.079 Uiso 1 1 calc R . .
C9 C 0.6375(5) 0.6494(3) -0.0474(3) 0.0645(12) Uani 1 1 d . . .
C10 C 0.5243(6) 0.6393(4) -0.0967(4) 0.0976(19) Uani 1 1 d . . .
H10A H 0.4953 0.6976 -0.1125 0.117 Uiso 1 1 calc R . .
H10B H 0.4667 0.6093 -0.0620 0.117 Uiso 1 1 calc R . .
H10C H 0.5387 0.6045 -0.1472 0.117 Uiso 1 1 calc R . .
C11 C 0.7307(6) 0.6905(4) -0.1055(4) 0.0948(19) Uani 1 1 d . . .
H11A H 0.7005 0.7448 -0.1304 0.114 Uiso 1 1 calc R . .
H11B H 0.7502 0.6486 -0.1499 0.114 Uiso 1 1 calc R . .
H11C H 0.8002 0.7040 -0.0730 0.114 Uiso 1 1 calc R . .
C12 C 0.6163(7) 0.7104(4) 0.0298(4) 0.097(2) Uani 1 1 d . . .
H12A H 0.5859 0.7673 0.0108 0.117 Uiso 1 1 calc R . .
H12B H 0.6893 0.7197 0.0595 0.117 Uiso 1 1 calc R . .
H12C H 0.5603 0.6826 0.0674 0.117 Uiso 1 1 calc R . .
C13 C 0.8300(4) 0.5249(4) 0.0316(3) 0.0660(11) Uani 1 1 d . . .
C14 C 0.9239(4) 0.5287(5) -0.0383(4) 0.0861(15) Uani 1 1 d . . .
H14A H 0.9999 0.5157 -0.0141 0.103 Uiso 1 1 calc R . .
H14B H 0.9250 0.5876 -0.0632 0.103 Uiso 1 1 calc R . .
H14C H 0.9059 0.4850 -0.0814 0.103 Uiso 1 1 calc R . .
C15 C 0.8553(5) 0.5946(5) 0.0984(4) 0.0916(19) Uani 1 1 d . . .
H15A H 0.9316 0.5835 0.1229 0.110 Uiso 1 1 calc R . .
H15B H 0.7962 0.5916 0.1421 0.110 Uiso 1 1 calc R . .
H15C H 0.8544 0.6532 0.0729 0.110 Uiso 1 1 calc R . .
C16 C 0.8350(6) 0.4316(4) 0.0729(5) 0.0996(19) Uani 1 1 d . . .
H16A H 0.9142 0.4194 0.0913 0.119 Uiso 1 1 calc R . .
H16B H 0.8112 0.3870 0.0321 0.119 Uiso 1 1 calc R . .
H16C H 0.7828 0.4299 0.1211 0.119 Uiso 1 1 calc R . .
C17 C 0.2738(4) 0.4636(4) 0.2026(4) 0.0737(13) Uani 1 1 d . . .
C18 C 0.3188(6) 0.4761(5) 0.2929(4) 0.1004(19) Uani 1 1 d . . .
H18A H 0.2689 0.5179 0.3225 0.120 Uiso 1 1 calc R . .
H18B H 0.3980 0.4990 0.2913 0.120 Uiso 1 1 calc R . .
H18C H 0.3179 0.4194 0.3220 0.120 Uiso 1 1 calc R . .
C19 C 0.2664(7) 0.5548(4) 0.1589(5) 0.111(3) Uani 1 1 d . . .
H19A H 0.2095 0.5916 0.1878 0.134 Uiso 1 1 calc R . .
H19B H 0.2429 0.5468 0.1007 0.134 Uiso 1 1 calc R . .
H19C H 0.3423 0.5835 0.1608 0.134 Uiso 1 1 calc R . .
C20 C 0.1470(5) 0.4235(5) 0.2058(5) 0.106(2) Uani 1 1 d . . .
H20A H 0.0942 0.4665 0.2310 0.127 Uiso 1 1 calc R . .
H20B H 0.1474 0.3697 0.2395 0.127 Uiso 1 1 calc R . .
H20C H 0.1211 0.4097 0.1491 0.127 Uiso 1 1 calc R . .
C21 C 0.4217(4) 0.2888(3) 0.1872(3) 0.0580(11) Uani 1 1 d . . .
C22 C 0.5141(5) 0.3055(4) 0.2553(4) 0.0845(16) Uani 1 1 d . . .
H22A H 0.5437 0.2490 0.2758 0.101 Uiso 1 1 calc R . .
H22B H 0.4793 0.3382 0.3016 0.101 Uiso 1 1 calc R . .
H22C H 0.5779 0.3398 0.2315 0.101 Uiso 1 1 calc R . .
C23 C 0.3176(5) 0.2366(4) 0.2254(4) 0.0786(15) Uani 1 1 d . . .
H23A H 0.3445 0.1790 0.2451 0.094 Uiso 1 1 calc R . .
H23B H 0.2580 0.2282 0.1826 0.094 Uiso 1 1 calc R . .
H23C H 0.2852 0.2698 0.2723 0.094 Uiso 1 1 calc R . .
C24 C 0.4800(5) 0.2315(3) 0.1174(3) 0.0790(15) Uani 1 1 d . . .
H24A H 0.5061 0.1756 0.1413 0.095 Uiso 1 1 calc R . .
H24B H 0.5465 0.2633 0.0943 0.095 Uiso 1 1 calc R . .
H24C H 0.4240 0.2200 0.0729 0.095 Uiso 1 1 calc R . .

loop_
_atom_site_aniso_label
_atom_site_aniso_U_11
_atom_site_aniso_U_22
_atom_site_aniso_U_33
_atom_site_aniso_U_23
_atom_site_aniso_U_13
_atom_site_aniso_U_12
Pd1 0.06116(19) 0.04916(17) 0.04888(17) -0.00601(14) 0.00799(14) -0.01021(15)
P1 0.0584(6) 0.0492(6) 0.0512(6) -0.0019(5) 0.0066(5) -0.0046(5)
P2 0.0522(6) 0.0503(6) 0.0537(6) 0.0036(5) 0.0046(5) -0.0013(5)
O1 0.128(3) 0.097(3) 0.063(2) -0.026(2) 0.017(2) -0.051(3)
C1 0.056(2) 0.045(2) 0.052(2) -0.0028(17) -0.0026(19) -0.001(2)
C2 0.065(3) 0.053(2) 0.046(2) -0.0032(17) 0.0012(19) 0.004(2)
C3 0.082(3) 0.063(2) 0.046(2) -0.0100(19) -0.004(2) 0.013(3)
C4 0.092(4) 0.068(3) 0.057(3) -0.009(2) -0.027(3) -0.001(3)
C5 0.069(3) 0.062(3) 0.065(3) 0.002(2) -0.024(2) -0.013(2)
C6 0.056(2) 0.054(2) 0.060(3) 0.004(2) -0.005(2) -0.001(2)
C7 0.075(3) 0.077(3) 0.055(3) -0.013(2) 0.018(2) -0.009(3)
C8 0.057(2) 0.068(3) 0.072(3) 0.014(2) -0.014(2) -0.001(2)
C9 0.078(3) 0.055(2) 0.061(3) 0.006(2) -0.003(2) -0.003(2)
C10 0.102(4) 0.088(4) 0.103(5) 0.022(3) -0.017(4) 0.006(4)
C11 0.111(5) 0.080(4) 0.094(5) 0.029(3) 0.014(4) -0.016(4)
C12 0.131(5) 0.054(3) 0.106(5) 0.000(3) 0.010(4) 0.018(4)
C13 0.062(2) 0.071(3) 0.064(3) -0.002(3) 0.002(2) 0.001(3)
C14 0.063(3) 0.096(4) 0.099(4) -0.003(4) 0.015(3) 0.002(3)
C15 0.076(3) 0.112(5) 0.087(4) -0.027(4) -0.012(3) -0.007(3)
C16 0.086(4) 0.102(4) 0.111(5) 0.023(4) 0.001(4) 0.019(3)
C17 0.077(3) 0.068(3) 0.077(3) 0.009(3) 0.021(3) 0.013(3)
C18 0.120(5) 0.098(4) 0.083(4) -0.020(4) 0.026(4) 0.012(4)
C19 0.139(6) 0.082(4) 0.114(6) 0.016(4) 0.045(5) 0.046(4)
C20 0.077(3) 0.130(5) 0.110(5) 0.024(5) 0.031(3) 0.018(4)
C21 0.059(2) 0.054(2) 0.061(3) 0.007(2) -0.015(2) -0.0071(19)
C22 0.089(4) 0.083(3) 0.082(4) 0.013(3) -0.027(3) -0.003(3)
C23 0.089(4) 0.064(3) 0.082(4) 0.025(3) 0.003(3) -0.014(3)
C24 0.099(4) 0.054(3) 0.084(4) 0.006(2) -0.001(3) 0.011(3)

loop_
_atom_type_symbol
_atom_type_description
_atom_type_scat_dispersion_real
_atom_type_scat_dispersion_imag
_atom_type_scat_source
C C 0.0033 0.0016 'International Tables Vol C Tables 4.2.6.8 and 6.1.1.4'
H H 0.0000 0.0000 'International Tables Vol C Tables 4.2.6.8 and 6.1.1.4'
O O 0.0106 0.0060 'International Tables Vol C Tables 4.2.6.8 and 6.1.1.4'
P P 0.1023 0.0942 'International Tables Vol C Tables 4.2.6.8 and 6.1.1.4'
Pd Pd -0.9988 1.0072 'International Tables Vol C Tables 4.2.6.8 and 6.1.1.4'

loop_
_geom_angle_atom_site_label_1
_geom_angle_atom_site_label_2
_geom_angle_atom_site_label_3
_geom_angle
_geom_angle_site_symmetry_1
_geom_angle_site_symmetry_3
_geom_angle_publ_flag
C1 Pd1 O1 177.30(16) . . ?
C1 Pd1 P2 83.16(12) . . ?
O1 Pd1 P2 99.00(11) . . ?
C1 Pd1 P1 83.42(12) . . ?
O1 Pd1 P1 94.43(11) . . ?
P2 Pd1 P1 166.57(4) . . ?
C7 P1 C13 104.6(2) . . ?
C7 P1 C9 106.3(2) . . ?
C13 P1 C9 113.0(3) . . ?
C7 P1 Pd1 102.71(16) . . ?
C13 P1 Pd1 115.53(17) . . ?
C9 P1 Pd1 113.23(17) . . ?
C8 P2 C21 105.9(2) . . ?
C8 P2 C17 104.9(3) . . ?
C21 P2 C17 112.4(2) . . ?
C8 P2 Pd1 101.84(16) . . ?
C21 P2 Pd1 113.53(15) . . ?
C17 P2 Pd1 116.64(18) . . ?
Pd1 O1 H1 109.5 . . ?
C2 C1 C6 117.6(4) . . ?
C2 C1 Pd1 120.9(3) . . ?
C6 C1 Pd1 121.4(3) . . ?
C1 C2 C3 120.5(4) . . ?
C1 C2 C7 120.0(4) . . ?
C3 C2 C7 119.4(4) . . ?
C4 C3 C2 120.7(5) . . ?
C4 C3 H3 119.7 . . ?
C2 C3 H3 119.7 . . ?
C3 C4 C5 119.0(4) . . ?
C3 C4 H4 120.5 . . ?
C5 C4 H4 120.5 . . ?
C4 C5 C6 121.4(4) . . ?
C4 C5 H5 119.3 . . ?
C6 C5 H5 119.3 . . ?
C5 C6 C1 120.7(5) . . ?
C5 C6 C8 120.6(4) . . ?
C1 C6 C8 118.7(4) . . ?
C2 C7 P1 109.1(3) . . ?
C2 C7 H7A 109.9 . . ?
P1 C7 H7A 109.9 . . ?
C2 C7 H7B 109.9 . . ?
P1 C7 H7B 109.9 . . ?
H7A C7 H7B 108.3 . . ?
C6 C8 P2 108.5(3) . . ?
C6 C8 H8A 110.0 . . ?
P2 C8 H8A 110.0 . . ?
C6 C8 H8B 110.0 . . ?
P2 C8 H8B 110.0 . . ?
H8A C8 H8B 108.4 . . ?
C10 C9 C11 108.8(5) . . ?
C10 C9 C12 109.4(5) . . ?
C11 C9 C12 110.1(5) . . ?
C10 C9 P1 105.8(4) . . ?
C11 C9 P1 113.9(4) . . ?
C12 C9 P1 108.8(3) . . ?
C9 C10 H10A 109.5 . . ?
C9 C10 H10B 109.5 . . ?
H10A C10 H10B 109.5 . . ?
C9 C10 H10C 109.5 . . ?
H10A C10 H10C 109.5 . . ?
H10B C10 H10C 109.5 . . ?
C9 C11 H11A 109.5 . . ?
C9 C11 H11B 109.5 . . ?
H11A C11 H11B 109.5 . . ?
C9 C11 H11C 109.5 . . ?
H11A C11 H11C 109.5 . . ?
H11B C11 H11C 109.5 . . ?
C9 C12 H12A 109.5 . . ?
C9 C12 H12B 109.5 . . ?
H12A C12 H12B 109.5 . . ?
C9 C12 H12C 109.5 . . ?
H12A C12 H12C 109.5 . . ?
H12B C12 H12C 109.5 . . ?
C15 C13 C14 110.0(5) . . ?
C15 C13 C16 108.8(5) . . ?
C14 C13 C16 108.1(5) . . ?
C15 C13 P1 111.4(4) . . ?
C14 C13 P1 114.2(3) . . ?
C16 C13 P1 104.0(4) . . ?
C13 C14 H14A 109.5 . . ?
C13 C14 H14B 109.5 . . ?
H14A C14 H14B 109.5 . . ?
C13 C14 H14C 109.5 . . ?
H14A C14 H14C 109.5 . . ?
H14B C14 H14C 109.5 . . ?
C13 C15 H15A 109.5 . . ?
C13 C15 H15B 109.5 . . ?
H15A C15 H15B 109.5 . . ?
C13 C15 H15C 109.5 . . ?
H15A C15 H15C 109.5 . . ?
H15B C15 H15C 109.5 . . ?
C13 C16 H16A 109.5 . . ?
C13 C16 H16B 109.5 . . ?
H16A C16 H16B 109.5 . . ?
C13 C16 H16C 109.5 . . ?
H16A C16 H16C 109.5 . . ?
H16B C16 H16C 109.5 . . ?
C18 C17 C19 109.2(6) . . ?
C18 C17 C20 109.0(5) . . ?
C19 C17 C20 107.8(5) . . ?
C18 C17 P2 112.1(4) . . ?
C19 C17 P2 104.8(4) . . ?
C20 C17 P2 113.7(4) . . ?
C17 C18 H18A 109.5 . . ?
C17 C18 H18B 109.5 . . ?
H18A C18 H18B 109.5 . . ?
C17 C18 H18C 109.5 . . ?
H18A C18 H18C 109.5 . . ?
H18B C18 H18C 109.5 . . ?
C17 C19 H19A 109.5 . . ?
C17 C19 H19B 109.5 . . ?
H19A C19 H19B 109.5 . . ?
C17 C19 H19C 109.5 . . ?
H19A C19 H19C 109.5 . . ?
H19B C19 H19C 109.5 . . ?
C17 C20 H20A 109.5 . . ?
C17 C20 H20B 109.5 . . ?
H20A C20 H20B 109.5 . . ?
C17 C20 H20C 109.5 . . ?
H20A C20 H20C 109.5 . . ?
H20B C20 H20C 109.5 . . ?
C22 C21 C23 109.8(4) . . ?
C22 C21 C24 107.2(4) . . ?
C23 C21 C24 109.2(4) . . ?
C22 C21 P2 110.1(3) . . ?
C23 C21 P2 113.9(3) . . ?
C24 C21 P2 106.4(3) . . ?
C21 C22 H22A 109.5 . . ?
C21 C22 H22B 109.5 . . ?
H22A C22 H22B 109.5 . . ?
C21 C22 H22C 109.5 . . ?
H22A C22 H22C 109.5 . . ?
H22B C22 H22C 109.5 . . ?
C21 C23 H23A 109.5 . . ?
C21 C23 H23B 109.5 . . ?
H23A C23 H23B 109.5 . . ?
C21 C23 H23C 109.5 . . ?
H23A C23 H23C 109.5 . . ?
H23B C23 H23C 109.5 . . ?
C21 C24 H24A 109.5 . . ?
C21 C24 H24B 109.5 . . ?
H24A C24 H24B 109.5 . . ?
C21 C24 H24C 109.5 . . ?
H24A C24 H24C 109.5 . . ?
H24B C24 H24C 109.5 . . ?

loop_
_geom_bond_atom_site_label_1
_geom_bond_atom_site_label_2
_geom_bond_distance
_geom_bond_site_symmetry_2
_geom_bond_publ_flag
Pd1 C1 2.022(4) . ?
Pd1 O1 2.066(3) . ?
Pd1 P2 2.2814(11) . ?
Pd1 P1 2.2864(11) . ?
P1 C7 1.823(5) . ?
P1 C13 1.865(5) . ?
P1 C9 1.874(5) . ?
P2 C8 1.835(5) . ?
P2 C21 1.868(4) . ?
P2 C17 1.868(5) . ?
O1 H1 0.8200 . ?
C1 C2 1.397(6) . ?
C1 C6 1.403(6) . ?
C2 C3 1.411(6) . ?
C2 C7 1.514(7) . ?
C3 C4 1.373(7) . ?
C3 H3 0.9300 . ?
C4 C5 1.374(7) . ?
C4 H4 0.9300 . ?
C5 C6 1.388(7) . ?
C5 H5 0.9300 . ?
C6 C8 1.501(7) . ?
C7 H7A 0.9700 . ?
C7 H7B 0.9700 . ?
C8 H8A 0.9700 . ?
C8 H8B 0.9700 . ?
C9 C10 1.506(8) . ?
C9 C11 1.524(7) . ?
C9 C12 1.533(8) . ?
C10 H10A 0.9600 . ?
C10 H10B 0.9600 . ?
C10 H10C 0.9600 . ?
C11 H11A 0.9600 . ?
C11 H11B 0.9600 . ?
C11 H11C 0.9600 . ?
C12 H12A 0.9600 . ?
C12 H12B 0.9600 . ?
C12 H12C 0.9600 . ?
C13 C15 1.502(8) . ?
C13 C14 1.530(7) . ?
C13 C16 1.534(8) . ?
C14 H14A 0.9600 . ?
C14 H14B 0.9600 . ?
C14 H14C 0.9600 . ?
C15 H15A 0.9600 . ?
C15 H15B 0.9600 . ?
C15 H15C 0.9600 . ?
C16 H16A 0.9600 . ?
C16 H16B 0.9600 . ?
C16 H16C 0.9600 . ?
C17 C18 1.518(8) . ?
C17 C19 1.522(8) . ?
C17 C20 1.557(8) . ?
C18 H18A 0.9600 . ?
C18 H18B 0.9600 . ?
C18 H18C 0.9600 . ?
C19 H19A 0.9600 . ?
C19 H19B 0.9600 . ?
C19 H19C 0.9600 . ?
C20 H20A 0.9600 . ?
C20 H20B 0.9600 . ?
C20 H20C 0.9600 . ?
C21 C22 1.517(6) . ?
C21 C23 1.534(7) . ?
C21 C24 1.538(7) . ?
C22 H22A 0.9600 . ?
C22 H22B 0.9600 . ?
C22 H22C 0.9600 . ?
C23 H23A 0.9600 . ?
C23 H23B 0.9600 . ?
C23 H23C 0.9600 . ?
C24 H24A 0.9600 . ?
C24 H24B 0.9600 . ?
C24 H24C 0.9600 . ?

loop_
_geom_torsion_atom_site_label_1
_geom_torsion_atom_site_label_2
_geom_torsion_atom_site_label_3
_geom_torsion_atom_site_label_4
_geom_torsion
_geom_torsion_site_symmetry_1
_geom_torsion_site_symmetry_2
_geom_torsion_site_symmetry_3
_geom_torsion_site_symmetry_4
_geom_torsion_publ_flag
C1 Pd1 P1 C7 -16.0(2) . . . . ?
O1 Pd1 P1 C7 162.4(2) . . . . ?
P2 Pd1 P1 C7 -17.4(3) . . . . ?
C1 Pd1 P1 C13 -129.1(2) . . . . ?
O1 Pd1 P1 C13 49.2(2) . . . . ?
P2 Pd1 P1 C13 -130.5(3) . . . . ?
C1 Pd1 P1 C9 98.3(2) . . . . ?
O1 Pd1 P1 C9 -83.3(2) . . . . ?
P2 Pd1 P1 C9 96.9(3) . . . . ?
C1 Pd1 P2 C8 -18.0(2) . . . . ?
O1 Pd1 P2 C8 163.6(2) . . . . ?
P1 Pd1 P2 C8 -16.6(3) . . . . ?
C1 Pd1 P2 C21 95.3(2) . . . . ?
O1 Pd1 P2 C21 -83.1(2) . . . . ?
P1 Pd1 P2 C21 96.7(2) . . . . ?
C1 Pd1 P2 C17 -131.6(2) . . . . ?
O1 Pd1 P2 C17 50.1(2) . . . . ?
P1 Pd1 P2 C17 -130.2(3) . . . . ?
P2 Pd1 C1 C2 -168.1(3) . . . . ?
P1 Pd1 C1 C2 12.3(3) . . . . ?
P2 Pd1 C1 C6 9.3(3) . . . . ?
P1 Pd1 C1 C6 -170.4(3) . . . . ?
C6 C1 C2 C3 -2.7(6) . . . . ?
Pd1 C1 C2 C3 174.8(3) . . . . ?
C6 C1 C2 C7 -179.5(4) . . . . ?
Pd1 C1 C2 C7 -2.1(6) . . . . ?
C1 C2 C3 C4 0.1(7) . . . . ?
C7 C2 C3 C4 177.0(4) . . . . ?
C2 C3 C4 C5 2.5(7) . . . . ?
C3 C4 C5 C6 -2.5(7) . . . . ?
C4 C5 C6 C1 -0.1(7) . . . . ?
C4 C5 C6 C8 178.3(5) . . . . ?
C2 C1 C6 C5 2.7(6) . . . . ?
Pd1 C1 C6 C5 -174.8(3) . . . . ?
C2 C1 C6 C8 -175.8(4) . . . . ?
Pd1 C1 C6 C8 6.8(6) . . . . ?
C1 C2 C7 P1 -12.9(6) . . . . ?
C3 C2 C7 P1 170.1(3) . . . . ?
C13 P1 C7 C2 140.1(4) . . . . ?
C9 P1 C7 C2 -100.1(4) . . . . ?
Pd1 P1 C7 C2 19.1(4) . . . . ?
C5 C6 C8 P2 158.7(4) . . . . ?
C1 C6 C8 P2 -22.9(5) . . . . ?
C21 P2 C8 C6 -93.2(4) . . . . ?
C17 P2 C8 C6 147.8(3) . . . . ?
Pd1 P2 C8 C6 25.8(4) . . . . ?
C7 P1 C9 C10 51.8(4) . . . . ?
C13 P1 C9 C10 166.0(4) . . . . ?
Pd1 P1 C9 C10 -60.3(4) . . . . ?
C7 P1 C9 C11 -67.6(5) . . . . ?
C13 P1 C9 C11 46.6(5) . . . . ?
Pd1 P1 C9 C11 -179.7(4) . . . . ?
C7 P1 C9 C12 169.2(4) . . . . ?
C13 P1 C9 C12 -76.7(5) . . . . ?
Pd1 P1 C9 C12 57.1(4) . . . . ?
C7 P1 C13 C15 169.3(4) . . . . ?
C9 P1 C13 C15 54.0(5) . . . . ?
Pd1 P1 C13 C15 -78.6(4) . . . . ?
C7 P1 C13 C14 43.9(5) . . . . ?
C9 P1 C13 C14 -71.4(5) . . . . ?
Pd1 P1 C13 C14 156.0(4) . . . . ?
C7 P1 C13 C16 -73.7(4) . . . . ?
C9 P1 C13 C16 171.1(4) . . . . ?
Pd1 P1 C13 C16 38.4(4) . . . . ?
C8 P2 C17 C18 166.4(4) . . . . ?
C21 P2 C17 C18 51.9(5) . . . . ?
Pd1 P2 C17 C18 -81.8(4) . . . . ?
C8 P2 C17 C19 -75.2(5) . . . . ?
C21 P2 C17 C19 170.2(4) . . . . ?
Pd1 P2 C17 C19 36.6(5) . . . . ?
C8 P2 C17 C20 42.2(5) . . . . ?
C21 P2 C17 C20 -72.3(5) . . . . ?
Pd1 P2 C17 C20 154.0(4) . . . . ?
C8 P2 C21 C22 167.6(4) . . . . ?
C17 P2 C21 C22 -78.4(4) . . . . ?
Pd1 P2 C21 C22 56.7(4) . . . . ?
C8 P2 C21 C23 -68.6(4) . . . . ?
C17 P2 C21 C23 45.4(4) . . . . ?
Pd1 P2 C21 C23 -179.5(3) . . . . ?
C8 P2 C21 C24 51.7(4) . . . . ?
C17 P2 C21 C24 165.7(3) . . . . ?
Pd1 P2 C21 C24 -59.1(3) . . . . ?
